data_7216529
loop_
_publ_author_name
'Manoj, K.'
'Tamura, Rui'
'Takahashi, Hiroki'
'Tsue, Hirohito'

_publ_section_title
;
 Crystal engineering of homochiral molecular organization of naproxen in
 cocrystals and their thermal phase transformation studies
;
_journal_issue 26
_journal_name_full CrystEngComm
_journal_page_first 5811
_journal_paper_doi 10.1039/c3ce42415d
_journal_volume 16
_journal_year 2014
_chemical_absolute_configuration rm
_chemical_formula_moiety 'C14 H13 O3, 0.5 (C4 H10 N2)'
_chemical_formula_sum 'C16 H18 N O3'
_chemical_formula_weight 272.31
_chemical_name_common RS-Naproxen-Piperidine
_chemical_name_systematic
; 
 ? 
;
_space_group_IT_number 14
_symmetry_cell_setting monoclinic
_symmetry_space_group_name_Hall '-P 2ybc'
_symmetry_space_group_name_H-M 'P 1 21/c 1'
_atom_sites_solution_hydrogens geom
_atom_sites_solution_primary direct
_atom_sites_solution_secondary difmap
_audit_creation_method SHELXL-97
_cell_angle_alpha 90.00
_cell_angle_beta 91.739(7)
_cell_angle_gamma 90.00
_cell_formula_units_Z 4
_cell_length_a 7.966(4)
_cell_length_b 6.012(3)
_cell_length_c 28.985(15)
_cell_measurement_reflns_used 2834
_cell_measurement_temperature 173(2)
_cell_measurement_theta_max 27.5
_cell_measurement_theta_min 3.5
_cell_volume 1387.5(12)
_computing_cell_refinement
;
CrystalClear-SM Expert 2.0 r4 (Rigaku, 2009)
;
_computing_data_collection
;
CrystalClear-SM Expert 2.0 r4 (Rigaku, 2009)
;
_computing_data_reduction
;
CrystalClear-SM Expert 2.0 r4 (Rigaku, 2009)
;
_computing_structure_refinement 'SHELXL-97 (Sheldrick, 1997)'
_computing_structure_solution 'SHELXS-97 (Sheldrick, 1990)'
_diffrn_ambient_temperature 173(2)
_diffrn_measured_fraction_theta_full 0.985
_diffrn_measured_fraction_theta_max 0.985
_diffrn_measurement_device_type
;
Rigaku Saturn724+ (4x4 bin mode)
;
_diffrn_measurement_method 'profile data from \w-scans'
_diffrn_radiation_monochromator graphite
_diffrn_radiation_source 'fine-focus sealed tube'
_diffrn_radiation_type MoK\a
_diffrn_radiation_wavelength 0.71075
_diffrn_reflns_av_R_equivalents 0.0447
_diffrn_reflns_av_sigmaI/netI 0.0852
_diffrn_reflns_limit_h_max 10
_diffrn_reflns_limit_h_min -5
_diffrn_reflns_limit_k_max 7
_diffrn_reflns_limit_k_min -7
_diffrn_reflns_limit_l_max 35
_diffrn_reflns_limit_l_min -37
_diffrn_reflns_number 6743
_diffrn_reflns_theta_full 27.46
_diffrn_reflns_theta_max 27.46
_diffrn_reflns_theta_min 3.46
_exptl_absorpt_coefficient_mu 0.090
_exptl_absorpt_correction_T_max 0.9946
_exptl_absorpt_correction_T_min 0.9718
_exptl_absorpt_correction_type multi-scan
_exptl_absorpt_process_details
;
(ABSCOR; Higashi, 1995)
;
_exptl_crystal_colour colorless
_exptl_crystal_density_diffrn 1.304
_exptl_crystal_density_method 'not measured'
_exptl_crystal_description Plate
_exptl_crystal_F_000 580
_exptl_crystal_size_max 0.32
_exptl_crystal_size_mid 0.07
_exptl_crystal_size_min 0.06
_refine_diff_density_max 0.338
_refine_diff_density_min -0.346
_refine_diff_density_rms 0.050
_refine_ls_extinction_method none
_refine_ls_goodness_of_fit_ref 1.101
_refine_ls_hydrogen_treatment constr
_refine_ls_matrix_type full
_refine_ls_number_parameters 203
_refine_ls_number_reflns 3120
_refine_ls_number_restraints 0
_refine_ls_restrained_S_all 1.101
_refine_ls_R_factor_all 0.1671
_refine_ls_R_factor_gt 0.0928
_refine_ls_shift/su_max 0.000
_refine_ls_shift/su_mean 0.000
_refine_ls_structure_factor_coef Fsqd
_refine_ls_weighting_details 'calc w=1/[\s^2^(Fo^2^)+(0.0511P)^2^+1.1632P] where P=(Fo^2^+2Fc^2^)/3'
_refine_ls_weighting_scheme calc
_refine_ls_wR_factor_gt 0.1627
_refine_ls_wR_factor_ref 0.1936
_reflns_number_gt 1755
_reflns_number_total 3120
_reflns_threshold_expression >2sigma(I)
_cod_data_source_file c3ce42415d2.cif
_cod_data_source_block 3_RS-NPX-PIZ__CCDC_No_931857
_cod_depositor_comments 'Adding full bibliography for 7216528--7216531.cif.'
_cod_original_cell_volume 1387.6(12)
_cod_original_sg_symbol_H-M P21/c
_cod_database_code 7216529

loop_
_symmetry_equiv_pos_as_xyz
'x, y, z'
'-x, y+1/2, -z+1/2'
'-x, -y, -z'
'x, -y-1/2, z-1/2'

loop_
_atom_site_label
_atom_site_type_symbol
_atom_site_fract_x
_atom_site_fract_y
_atom_site_fract_z
_atom_site_U_iso_or_equiv
_atom_site_adp_type
_atom_site_occupancy
_atom_site_symmetry_multiplicity
_atom_site_calc_flag
_atom_site_refinement_flags
_atom_site_disorder_assembly
_atom_site_disorder_group
O1 O 0.2913(4) 1.0277(4) 0.04324(10) 0.0597(9) Uani 1 1 d . A .
O2 O 0.1507(4) 1.3312(5) 0.05905(10) 0.0670(9) Uani 1 1 d . A .
O3 O 0.3608(3) 0.8424(4) 0.34881(8) 0.0441(7) Uani 1 1 d . . .
C1 C 0.1723(6) 1.1279(7) 0.06165(13) 0.0523(12) Uani 1 1 d . . .
C2 C 0.0296(10) 1.0335(14) 0.0931(3) 0.0326(19) Uani 0.606(11) 1 d P A 1
H2 H -0.0483 1.1514 0.1018 0.039 Uiso 0.606(11) 1 calc PR A 1
C3 C -0.0636(9) 0.8445(14) 0.0675(2) 0.046(3) Uani 0.606(11) 1 d P A 1
H3C H 0.0154 0.7324 0.0589 0.069 Uiso 0.606(11) 1 calc PR A 1
H3B H -0.1193 0.9027 0.0402 0.069 Uiso 0.606(11) 1 calc PR A 1
H3A H -0.1451 0.7805 0.0872 0.069 Uiso 0.606(11) 1 calc PR A 1
C2' C 0.0734(16) 0.9342(19) 0.0831(4) 0.032(3) Uani 0.394(11) 1 d P A 2
H2' H 0.0907 0.7905 0.0680 0.039 Uiso 0.394(11) 1 calc PR A 2
C3' C -0.1046(14) 1.014(2) 0.0805(4) 0.047(4) Uani 0.394(11) 1 d P A 2
H3'A H -0.1120 1.1564 0.0951 0.070 Uiso 0.394(11) 1 calc PR A 2
H3'B H -0.1750 0.9095 0.0959 0.070 Uiso 0.394(11) 1 calc PR A 2
H3'C H -0.1411 1.0261 0.0487 0.070 Uiso 0.394(11) 1 calc PR A 2
C4 C 0.1222(5) 0.9346(8) 0.13628(14) 0.0552(12) Uani 1 1 d . . .
C5 C 0.2084(5) 0.7319(7) 0.14271(12) 0.0500(11) Uani 1 1 d . A .
H5 H 0.2168 0.6350 0.1179 0.060 Uiso 1 1 calc R . .
C6 C 0.2803(5) 0.6734(6) 0.18456(11) 0.0400(9) Uani 1 1 d . . .
H6 H 0.3391 0.5402 0.1875 0.048 Uiso 1 1 calc R A .
C7 C 0.2657(4) 0.8129(5) 0.22308(11) 0.0293(7) Uani 1 1 d . A .
C8 C 0.3319(4) 0.7500(5) 0.26741(10) 0.0296(8) Uani 1 1 d . . .
H8 H 0.3911 0.6176 0.2712 0.035 Uiso 1 1 calc R A .
C9 C 0.3074(4) 0.8868(5) 0.30440(11) 0.0328(8) Uani 1 1 d . A .
C10 C 0.2204(5) 1.0891(6) 0.29869(13) 0.0416(9) Uani 1 1 d . . .
H10 H 0.2045 1.1801 0.3241 0.050 Uiso 1 1 calc R A .
C11 C 0.1595(5) 1.1530(6) 0.25663(14) 0.0428(9) Uani 1 1 d . A .
H11 H 0.1043 1.2887 0.2535 0.051 Uiso 1 1 calc R . .
C12 C 0.1788(4) 1.0165(5) 0.21748(12) 0.0335(8) Uani 1 1 d . . .
C13 C 0.1092(5) 1.0703(7) 0.17321(15) 0.0496(11) Uani 1 1 d . A .
H13 H 0.0523 1.2045 0.1694 0.060 Uiso 1 1 calc R . .
C14 C 0.4488(5) 0.6365(7) 0.35581(13) 0.0551(11) Uani 1 1 d . . .
H14A H 0.4812 0.6217 0.3878 0.083 Uiso 1 1 calc R . .
H14B H 0.5472 0.6351 0.3375 0.083 Uiso 1 1 calc R . .
H14C H 0.3769 0.5150 0.3468 0.083 Uiso 1 1 calc R . .
N1 N 0.3699(4) 0.6126(5) 0.02359(10) 0.0464(8) Uani 1 1 d . . .
H1 H 0.2810 0.6224 0.0396 0.056 Uiso 1 1 calc R . .
C15 C 0.3698(5) 0.6039(6) -0.02730(13) 0.0506(11) Uani 1 1 d . . .
H15A H 0.4263 0.7342 -0.0390 0.061 Uiso 1 1 calc R . .
H15B H 0.2549 0.6051 -0.0394 0.061 Uiso 1 1 calc R . .
C16 C 0.5430(5) 0.6022(6) 0.04342(13) 0.0511(11) Uani 1 1 d . . .
H16A H 0.5397 0.6017 0.0768 0.061 Uiso 1 1 calc R . .
H16B H 0.6052 0.7326 0.0341 0.061 Uiso 1 1 calc R . .

loop_
_atom_site_aniso_label
_atom_site_aniso_U_11
_atom_site_aniso_U_22
_atom_site_aniso_U_33
_atom_site_aniso_U_23
_atom_site_aniso_U_13
_atom_site_aniso_U_12
O1 0.085(2) 0.0377(15) 0.0558(19) 0.0086(13) -0.0147(18) -0.0091(16)
O2 0.086(2) 0.0467(17) 0.069(2) -0.0054(15) 0.0230(17) -0.0144(17)
O3 0.0468(16) 0.0579(16) 0.0276(12) -0.0086(12) 0.0009(11) -0.0015(14)
C1 0.070(3) 0.055(3) 0.031(2) 0.0123(19) -0.019(2) -0.031(3)
C2 0.034(4) 0.025(4) 0.038(4) 0.004(3) -0.009(3) 0.001(3)
C3 0.040(4) 0.057(5) 0.040(4) 0.011(3) -0.016(3) -0.016(4)
C2' 0.041(7) 0.015(5) 0.040(6) 0.005(4) -0.004(5) 0.008(5)
C3' 0.045(7) 0.054(8) 0.041(6) 0.004(5) -0.005(5) 0.003(6)
C4 0.050(3) 0.068(3) 0.046(2) 0.027(2) -0.022(2) -0.030(2)
C5 0.058(3) 0.065(3) 0.0275(18) 0.0011(18) -0.0009(18) -0.028(2)
C6 0.045(2) 0.041(2) 0.0339(19) -0.0033(16) -0.0003(17) -0.0019(18)
C7 0.0257(18) 0.0346(17) 0.0277(16) 0.0004(14) 0.0020(14) -0.0049(15)
C8 0.0280(19) 0.0300(17) 0.0307(17) -0.0019(14) 0.0000(14) 0.0012(15)
C9 0.0298(19) 0.0380(19) 0.0305(17) 0.0005(15) 0.0022(15) -0.0025(17)
C10 0.041(2) 0.038(2) 0.046(2) -0.0121(17) 0.0120(18) -0.0042(18)
C11 0.033(2) 0.0272(18) 0.069(3) -0.0006(18) 0.0118(19) 0.0044(17)
C12 0.0245(19) 0.0283(17) 0.048(2) 0.0075(15) -0.0001(16) -0.0029(15)
C13 0.032(2) 0.048(2) 0.067(3) 0.030(2) -0.011(2) -0.0086(19)
C14 0.057(3) 0.074(3) 0.034(2) 0.004(2) -0.0062(19) 0.010(2)
N1 0.044(2) 0.0522(19) 0.0430(18) 0.0036(15) 0.0030(16) -0.0045(16)
C15 0.057(3) 0.045(2) 0.049(2) 0.0099(19) -0.011(2) -0.007(2)
C16 0.062(3) 0.046(2) 0.044(2) 0.0043(18) -0.008(2) -0.011(2)

loop_
_atom_type_symbol
_atom_type_description
_atom_type_scat_dispersion_real
_atom_type_scat_dispersion_imag
_atom_type_scat_source
C C 0.0033 0.0016 'International Tables Vol C Tables 4.2.6.8 and 6.1.1.4'
H H 0.0000 0.0000 'International Tables Vol C Tables 4.2.6.8 and 6.1.1.4'
N N 0.0061 0.0033 'International Tables Vol C Tables 4.2.6.8 and 6.1.1.4'
O O 0.0106 0.0060 'International Tables Vol C Tables 4.2.6.8 and 6.1.1.4'

loop_
_geom_angle_atom_site_label_1
_geom_angle_atom_site_label_2
_geom_angle_atom_site_label_3
_geom_angle
_geom_angle_site_symmetry_1
_geom_angle_site_symmetry_3
C9 O3 C14 116.0(3) . .
O2 C1 O1 123.6(4) . .
O2 C1 C2' 134.2(7) . .
O1 C1 C2' 102.1(6) . .
O2 C1 C2 106.7(5) . .
O1 C1 C2 129.6(5) . .
C3 C2 C4 108.5(6) . .
C3 C2 C1 109.3(6) . .
C4 C2 C1 105.6(5) . .
C3 C2 H2 111.1 . .
C4 C2 H2 111.1 . .
C1 C2 H2 111.1 . .
C3' C2' C1 103.4(9) . .
C3' C2' C4 104.8(9) . .
C1 C2' C4 106.2(7) . .
C3' C2' H2' 113.8 . .
C1 C2' H2' 113.8 . .
C4 C2' H2' 113.8 . .
C2' C3' H3'A 109.5 . .
C2' C3' H3'B 109.5 . .
H3'A C3' H3'B 109.5 . .
C2' C3' H3'C 109.5 . .
H3'A C3' H3'C 109.5 . .
H3'B C3' H3'C 109.5 . .
C13 C4 C5 117.8(3) . .
C13 C4 C2 111.2(5) . .
C5 C4 C2 131.0(5) . .
C13 C4 C2' 138.7(6) . .
C5 C4 C2' 103.5(6) . .
C6 C5 C4 121.9(4) . .
C6 C5 H5 119.1 . .
C4 C5 H5 119.1 . .
C5 C6 C7 120.5(4) . .
C5 C6 H6 119.7 . .
C7 C6 H6 119.7 . .
C6 C7 C12 118.6(3) . .
C6 C7 C8 121.4(3) . .
C12 C7 C8 120.0(3) . .
C9 C8 C7 119.2(3) . .
C9 C8 H8 120.4 . .
C7 C8 H8 120.4 . .
O3 C9 C8 124.8(3) . .
O3 C9 C10 114.6(3) . .
C8 C9 C10 120.6(3) . .
C11 C10 C9 120.8(3) . .
C11 C10 H10 119.6 . .
C9 C10 H10 119.6 . .
C10 C11 C12 120.9(3) . .
C10 C11 H11 119.5 . .
C12 C11 H11 119.5 . .
C11 C12 C7 118.4(3) . .
C11 C12 C13 123.0(3) . .
C7 C12 C13 118.5(3) . .
C4 C13 C12 122.7(4) . .
C4 C13 H13 118.6 . .
C12 C13 H13 118.6 . .
O3 C14 H14A 109.5 . .
O3 C14 H14B 109.5 . .
H14A C14 H14B 109.5 . .
O3 C14 H14C 109.5 . .
H14A C14 H14C 109.5 . .
H14B C14 H14C 109.5 . .
C15 N1 C16 111.0(3) . .
C15 N1 H1 124.5 . .
C16 N1 H1 124.5 . .
N1 C15 C16 110.7(3) . 3_665
N1 C15 H15A 109.5 . .
C16 C15 H15A 109.5 3_665 .
N1 C15 H15B 109.5 . .
C16 C15 H15B 109.5 3_665 .
H15A C15 H15B 108.1 . .
N1 C16 C15 110.4(3) . 3_665
N1 C16 H16A 109.6 . .
C15 C16 H16A 109.6 3_665 .
N1 C16 H16B 109.6 . .
C15 C16 H16B 109.6 3_665 .
H16A C16 H16B 108.1 . .

loop_
_geom_bond_atom_site_label_1
_geom_bond_atom_site_label_2
_geom_bond_distance
_geom_bond_site_symmetry_2
O1 C1 1.256(5) .
O2 C1 1.237(5) .
O3 C9 1.370(4) .
O3 C14 1.434(4) .
C1 C2' 1.547(11) .
C1 C2 1.584(8) .
C2 C3 1.536(12) .
C2 C4 1.552(8) .
C2 H2 0.9800 .
C3 H3C 0.9600 .
C3 H3B 0.9600 .
C3 H3A 0.9600 .
C2' C3' 1.497(19) .
C2' C4 1.577(11) .
C2' H2' 0.9800 .
C3' H3'A 0.9600 .
C3' H3'B 0.9600 .
C3' H3'C 0.9600 .
C4 C13 1.353(6) .
C4 C5 1.408(6) .
C5 C6 1.371(5) .
C5 H5 0.9300 .
C6 C7 1.404(4) .
C6 H6 0.9300 .
C7 C12 1.413(4) .
C7 C8 1.425(4) .
C8 C9 1.370(4) .
C8 H8 0.9300 .
C9 C10 1.407(5) .
C10 C11 1.354(5) .
C10 H10 0.9300 .
C11 C12 1.413(5) .
C11 H11 0.9300 .
C12 C13 1.420(5) .
C13 H13 0.9300 .
C14 H14A 0.9600 .
C14 H14B 0.9600 .
C14 H14C 0.9600 .
N1 C15 1.476(5) .
N1 C16 1.479(5) .
N1 H1 0.8600 .
C15 C16 1.502(5) 3_665
C15 H15A 0.9700 .
C15 H15B 0.9700 .
C16 C15 1.502(5) 3_665
C16 H16A 0.9700 .
C16 H16B 0.9700 .

loop_
_geom_torsion_atom_site_label_1
_geom_torsion_atom_site_label_2
_geom_torsion_atom_site_label_3
_geom_torsion_atom_site_label_4
_geom_torsion
_geom_torsion_site_symmetry_4
O2 C1 C2 C3 126.8(6) .
O1 C1 C2 C3 -55.5(8) .
C2' C1 C2 C3 -44.7(12) .
O2 C1 C2 C4 -116.6(5) .
O1 C1 C2 C4 61.1(7) .
C2' C1 C2 C4 72.0(12) .
O2 C1 C2' C3' 28.9(12) .
O1 C1 C2' C3' -148.3(8) .
C2 C1 C2' C3' 40.3(11) .
O2 C1 C2' C4 -81.2(9) .
O1 C1 C2' C4 101.7(7) .
C2 C1 C2' C4 -69.7(12) .
C3 C2 C4 C13 -138.9(6) .
C1 C2 C4 C13 103.9(6) .
C3 C2 C4 C5 38.7(9) .
C1 C2 C4 C5 -78.4(7) .
C3 C2 C4 C2' 48.5(11) .
C1 C2 C4 C2' -68.7(11) .
C3' C2' C4 C13 -46.5(11) .
C1 C2' C4 C13 62.5(12) .
C3' C2' C4 C5 136.4(8) .
C1 C2' C4 C5 -114.5(7) .
C3' C2' C4 C2 -36.0(11) .
C1 C2' C4 C2 73.0(10) .
C13 C4 C5 C6 -1.2(6) .
C2 C4 C5 C6 -178.8(5) .
C2' C4 C5 C6 176.5(5) .
C4 C5 C6 C7 1.9(6) .
C5 C6 C7 C12 -1.4(5) .
C5 C6 C7 C8 176.7(3) .
C6 C7 C8 C9 -176.8(3) .
C12 C7 C8 C9 1.2(5) .
C14 O3 C9 C8 0.2(5) .
C14 O3 C9 C10 179.6(3) .
C7 C8 C9 O3 178.2(3) .
C7 C8 C9 C10 -1.1(5) .
O3 C9 C10 C11 -179.5(3) .
C8 C9 C10 C11 -0.2(5) .
C9 C10 C11 C12 1.3(5) .
C10 C11 C12 C7 -1.1(5) .
C10 C11 C12 C13 176.4(3) .
C6 C7 C12 C11 177.9(3) .
C8 C7 C12 C11 -0.2(5) .
C6 C7 C12 C13 0.3(5) .
C8 C7 C12 C13 -177.8(3) .
C5 C4 C13 C12 0.2(6) .
C2 C4 C13 C12 178.2(4) .
C2' C4 C13 C12 -176.5(7) .
C11 C12 C13 C4 -177.2(4) .
C7 C12 C13 C4 0.2(6) .
C16 N1 C15 C16 57.0(4) 3_665
C15 N1 C16 C15 -56.8(4) 3_665
